data_7000091
loop_
_publ_author_name
'Cui, Xiuling'
'Delgado, Rita'
'Carapu\,ca, Helena M'
'Drew, Michael G. B.'
'F\'elix, V\'itor'

_publ_section_title
;
 Carboxylate anions binding and sensing by a novel tetraazamacrocycle
 containing ferrocene as receptor.
;
_journal_issue 20
_journal_name_full 'Dalton transactions (Cambridge, England : 2003)'
_journal_page_first 3297
_journal_page_last 3306
_journal_paper_doi 10.1039/b506572k
_journal_year 2005
_chemical_formula_sum 'C64 H80 Fe2 N4 O12 S4'
_chemical_formula_weight 1337.26
_chemical_name_systematic
; 
 ? 
;
_space_group_IT_number 14
_symmetry_cell_setting monoclinic
_symmetry_space_group_name_Hall '-P 2yn'
_symmetry_space_group_name_H-M 'P 1 21/n 1'
_atom_sites_solution_hydrogens geom
_atom_sites_solution_primary direct
_atom_sites_solution_secondary difmap
_audit_creation_method SHELXL-97
_cell_angle_alpha 90.00
_cell_angle_beta 104.860(10)
_cell_angle_gamma 90.00
_cell_formula_units_Z 2
_cell_length_a 11.443(13)
_cell_length_b 18.95(2)
_cell_length_c 15.740(17)
_cell_measurement_reflns_used all
_cell_measurement_temperature 293(2)
_cell_volume 3299(6)
_computing_cell_refinement XDS
_computing_data_collection 'XDS (Kabsch, 1991)'
_computing_data_reduction XDS
_computing_molecular_graphics PLATON(Spek,1994)
_computing_structure_refinement 'SHELXL-93 (Sheldrick, 1993)'
_computing_structure_solution 'SHELXS-86 (Sheldrick, 1990)'
_diffrn_ambient_temperature 293(2)
_diffrn_measured_fraction_theta_full 0.881
_diffrn_measured_fraction_theta_max 0.881
_diffrn_measurement_device 'Marresearch Image Plate'
_diffrn_measurement_method '95 frames at 2^o intervals, counting time 2 min.'
_diffrn_radiation_monochromator graphite
_diffrn_radiation_source 'fine-focus sealed tube'
_diffrn_radiation_type MoK\a
_diffrn_radiation_wavelength 0.71073
_diffrn_reflns_av_R_equivalents 0.0857
_diffrn_reflns_av_sigmaI/netI 0.1333
_diffrn_reflns_limit_h_max 13
_diffrn_reflns_limit_h_min -13
_diffrn_reflns_limit_k_max 21
_diffrn_reflns_limit_k_min -23
_diffrn_reflns_limit_l_max 19
_diffrn_reflns_limit_l_min -19
_diffrn_reflns_number 14601
_diffrn_reflns_theta_full 25.77
_diffrn_reflns_theta_max 25.77
_diffrn_reflns_theta_min 1.72
_exptl_absorpt_coefficient_mu 0.628
_exptl_absorpt_correction_T_max 1.000
_exptl_absorpt_correction_T_min 0.824
_exptl_absorpt_correction_type empirical
_exptl_absorpt_process_details 'Walker et al., Acta Cryst 1983 A39 158'
_exptl_crystal_colour yellow
_exptl_crystal_density_diffrn 1.346
_exptl_crystal_density_method 'not measured'
_exptl_crystal_description needle
_exptl_crystal_F_000 1408
_exptl_crystal_size_max 0.30
_exptl_crystal_size_mid 0.05
_exptl_crystal_size_min 0.05
_refine_diff_density_max 0.978
_refine_diff_density_min -0.953
_refine_diff_density_rms 0.113
_refine_ls_extinction_method none
_refine_ls_goodness_of_fit_ref 0.883
_refine_ls_hydrogen_treatment mixed
_refine_ls_matrix_type full
_refine_ls_number_parameters 392
_refine_ls_number_reflns 5574
_refine_ls_number_restraints 0
_refine_ls_restrained_S_all 0.883
_refine_ls_R_factor_all 0.1316
_refine_ls_R_factor_gt 0.0954
_refine_ls_shift/su_max 0.000
_refine_ls_shift/su_mean 0.000
_refine_ls_structure_factor_coef Fsqd
_refine_ls_weighting_details
;
  w=1/[\s^2^(Fo^2^)+(0.1517P)^2^+16.0388P] where P=(Fo^2^+2Fc^2^)/3 
;
_refine_ls_weighting_scheme calc
_refine_ls_wR_factor_gt 0.2354
_refine_ls_wR_factor_ref 0.2539
_reflns_number_gt 3715
_reflns_number_total 5574
_reflns_threshold_expression >2sigma(I)
_cod_data_source_file b506572k.txt
_cod_data_source_block compound_3
_cod_original_sg_symbol_H-M P21/n
_cod_database_code 7000091

loop_
_symmetry_equiv_pos_as_xyz
'x, y, z'
'x+1/2, -y+1/2, z+1/2'
'-x, -y, -z'
'-x-1/2, y-1/2, -z-1/2'

loop_
_atom_site_label
_atom_site_type_symbol
_atom_site_fract_x
_atom_site_fract_y
_atom_site_fract_z
_atom_site_U_iso_or_equiv
_atom_site_adp_type
_atom_site_occupancy
_atom_site_calc_flag
_atom_site_refinement_flags
_atom_site_disorder_assembly
_atom_site_disorder_group
Fe Fe 0.97879(9) 0.97026(5) 0.81378(6) 0.0216(3) Uani 1 d . . .
C11 C 1.0414(7) 1.0502(4) 0.7517(5) 0.0348(18) Uani 1 d . . .
H11 H 1.0446 1.0498 0.6932 0.042 Uiso 1 calc R . .
C12 C 0.9432(6) 1.0739(3) 0.7830(4) 0.0212(14) Uani 1 d . . .
C13 C 0.9751(7) 1.0649(4) 0.8752(5) 0.0313(17) Uani 1 d . . .
H13 H 0.9270 1.0767 0.9126 0.038 Uiso 1 calc R . .
C14 C 1.0931(7) 1.0348(4) 0.9015(5) 0.0375(18) Uani 1 d . . .
H14 H 1.1350 1.0224 0.9584 0.045 Uiso 1 calc R . .
C15 C 1.1341(7) 1.0272(5) 0.8243(6) 0.045(2) Uani 1 d . . .
H15 H 1.2093 1.0100 0.8218 0.054 Uiso 1 calc R . .
C16 C 0.8261(6) 1.1060(3) 0.7297(4) 0.0266(15) Uani 1 d . . .
H16A H 0.8151 1.0947 0.6680 0.032 Uiso 1 calc R . .
H16B H 0.7587 1.0862 0.7486 0.032 Uiso 1 calc R . .
N17 N 0.8284(5) 1.1843(3) 0.7414(3) 0.0211(12) Uani 1 d . . .
H17A H 0.8861 1.2025 0.7183 0.025 Uiso 1 calc R . .
H17B H 0.8488 1.1941 0.7993 0.025 Uiso 1 calc R . .
C18 C 0.7102(7) 1.2202(4) 0.6996(4) 0.0302(16) Uani 1 d . . .
H18A H 0.7165 1.2697 0.7157 0.036 Uiso 1 calc R . .
H18B H 0.6473 1.1995 0.7229 0.036 Uiso 1 calc R . .
C19 C 0.6734(6) 1.2143(3) 0.6001(4) 0.0256(15) Uani 1 d . . .
C20 C 0.7105(7) 1.2651(4) 0.5490(4) 0.0332(17) Uani 1 d . . .
H20 H 0.7665 1.2990 0.5760 0.040 Uiso 1 calc R . .
C21 C 0.6639(7) 1.2660(4) 0.4558(5) 0.0396(19) Uani 1 d . . .
H21 H 0.6866 1.3011 0.4219 0.047 Uiso 1 calc R . .
C22 C 0.5843(7) 1.2134(4) 0.4174(5) 0.0375(18) Uani 1 d . . .
H22 H 0.5552 1.2128 0.3566 0.045 Uiso 1 calc R . .
C23 C 0.5451(7) 1.1602(4) 0.4679(5) 0.0310(16) Uani 1 d . . .
C24 C 0.5923(6) 1.1627(4) 0.5575(5) 0.0309(16) Uani 1 d . . .
H24 H 0.5689 1.1280 0.5916 0.037 Uiso 1 calc R . .
C25 C 0.4639(7) 1.1007(4) 0.4254(5) 0.0389(19) Uani 1 d . . .
H25A H 0.5098 1.0681 0.3991 0.047 Uiso 1 calc R . .
H25B H 0.4366 1.0753 0.4703 0.047 Uiso 1 calc R . .
N26 N 0.3579(5) 1.1250(3) 0.3575(3) 0.0229(12) Uani 1 d . . .
H26A H 0.3824 1.1462 0.3139 0.028 Uiso 1 calc R . .
H26B H 0.3167 1.1569 0.3808 0.028 Uiso 1 calc R . .
C27 C 0.2756(7) 1.0635(4) 0.3205(5) 0.0308(17) Uani 1 d . . .
H27A H 0.2504 1.0401 0.3677 0.037 Uiso 1 calc R . .
H27B H 0.3195 1.0296 0.2943 0.037 Uiso 1 calc R . .
C28 C 0.1647(7) 1.0888(4) 0.2514(4) 0.0299(16) Uani 1 d . . .
C29 C 0.1513(8) 1.0917(4) 0.1583(5) 0.0382(19) Uani 1 d . . .
H29 H 0.2081 1.0769 0.1292 0.046 Uiso 1 calc R . .
C30 C 0.0351(8) 1.1213(4) 0.1180(5) 0.047(2) Uani 1 d . . .
H30 H 0.0032 1.1297 0.0584 0.056 Uiso 1 calc R . .
C31 C -0.0217(8) 1.1352(4) 0.1858(6) 0.044(2) Uani 1 d . . .
H31 H -0.0987 1.1539 0.1790 0.053 Uiso 1 calc R . .
C32 C 0.0604(8) 1.1154(4) 0.2667(5) 0.043(2) Uani 1 d . . .
H31 H 0.0455 1.1198 0.3218 0.052 Uiso 1 calc R . .
C41 C 1.0688(6) 1.3348(4) 0.6079(4) 0.0226(14) Uani 1 d . . .
C42 C 1.1265(6) 1.2897(3) 0.5596(4) 0.0225(14) Uani 1 d . . .
H42 H 1.1254 1.2410 0.5674 0.027 Uiso 1 calc R . .
C43 C 1.1848(6) 1.3184(4) 0.5006(4) 0.0262(15) Uani 1 d . . .
C44 C 1.1827(7) 1.3914(4) 0.4864(5) 0.0359(18) Uani 1 d . . .
H44 H 1.2210 1.4104 0.4461 0.043 Uiso 1 calc R . .
C45 C 1.1236(7) 1.4355(4) 0.5322(6) 0.042(2) Uani 1 d . . .
H45 H 1.1213 1.4840 0.5227 0.051 Uiso 1 calc R . .
C46 C 1.0664(7) 1.4051(4) 0.5945(5) 0.0362(18) Uani 1 d . . .
H46 H 1.0271 1.4342 0.6260 0.043 Uiso 1 calc R . .
C411 C 1.0046(6) 1.3021(4) 0.6734(4) 0.0244(15) Uani 1 d . . .
O412 O 0.9478(5) 1.3442(3) 0.7109(3) 0.0376(13) Uani 1 d . . .
O413 O 1.0160(5) 1.2366(3) 0.6861(4) 0.0481(15) Uani 1 d . . .
O432 O 1.2280(6) 1.2059(3) 0.4466(4) 0.0534(16) Uani 1 d . . .
C431 C 1.2490(7) 1.2718(4) 0.4476(4) 0.0303(17) Uani 1 d . . .
O433 O 1.3166(5) 1.3014(3) 0.4083(3) 0.0495(15) Uani 1 d . . .
S500 S 0.8541(4) 0.0458(2) 0.4432(3) 0.1106(14) Uani 1 d . . .
O501 O 0.7730(13) 0.0237(6) 0.4970(7) 0.151(5) Uani 1 d . . .
C502 C 0.7645(13) 0.0842(7) 0.3454(8) 0.093(4) Uani 1 d . . .
H50A H 0.7034 0.0512 0.3166 0.111 Uiso 1 calc R . .
H50B H 0.8148 0.0958 0.3071 0.111 Uiso 1 calc R . .
H50C H 0.7267 0.1262 0.3596 0.111 Uiso 1 calc R . .
C503 C 0.919(2) 0.1202(8) 0.4887(8) 0.175(11) Uani 1 d . . .
H50D H 0.9482 0.1139 0.5511 0.210 Uiso 1 calc R . .
H50E H 0.8604 0.1577 0.4771 0.210 Uiso 1 calc R . .
H50F H 0.9850 0.1320 0.4643 0.210 Uiso 1 calc R . .
S600 S 0.3992(3) 0.0950(2) 0.7506(3) 0.0980(12) Uani 1 d . . .
O601 O 0.5219(8) 0.0844(6) 0.7390(7) 0.114(3) Uani 1 d . . .
C602 C 0.4042(18) 0.1642(13) 0.8150(13) 0.172(9) Uani 1 d . . .
H60A H 0.4650 0.1570 0.8690 0.206 Uiso 1 calc R . .
H60B H 0.3270 0.1704 0.8274 0.206 Uiso 1 calc R . .
H60C H 0.4236 0.2055 0.7861 0.206 Uiso 1 calc R . .
C603 C 0.3069(16) 0.1329(10) 0.6528(12) 0.153(8) Uani 1 d . . .
H60D H 0.3463 0.1739 0.6373 0.183 Uiso 1 calc R . .
H60E H 0.2304 0.1464 0.6625 0.183 Uiso 1 calc R . .
H60F H 0.2942 0.0990 0.6060 0.183 Uiso 1 calc R . .

loop_
_atom_site_aniso_label
_atom_site_aniso_U_11
_atom_site_aniso_U_22
_atom_site_aniso_U_33
_atom_site_aniso_U_23
_atom_site_aniso_U_13
_atom_site_aniso_U_12
Fe 0.0282(5) 0.0200(5) 0.0153(5) 0.0003(4) 0.0031(3) -0.0018(5)
C11 0.046(5) 0.025(4) 0.040(4) 0.003(3) 0.022(4) -0.005(3)
C12 0.033(4) 0.012(3) 0.016(3) -0.013(2) 0.001(3) -0.013(3)
C13 0.036(4) 0.033(4) 0.026(4) 0.001(3) 0.010(3) 0.000(3)
C14 0.041(4) 0.037(4) 0.030(4) -0.010(3) 0.003(3) -0.005(4)
C15 0.035(4) 0.043(5) 0.054(5) 0.003(4) 0.005(4) -0.009(4)
C16 0.037(4) 0.017(3) 0.025(4) 0.000(3) 0.006(3) -0.005(3)
N17 0.030(3) 0.019(3) 0.015(3) 0.001(2) 0.007(2) 0.003(2)
C18 0.042(4) 0.024(4) 0.028(4) -0.005(3) 0.014(3) 0.006(3)
C19 0.034(4) 0.017(3) 0.024(4) -0.004(3) 0.005(3) 0.004(3)
C20 0.036(4) 0.035(4) 0.026(4) -0.002(3) 0.004(3) 0.002(4)
C21 0.042(5) 0.045(5) 0.031(4) -0.002(4) 0.008(3) -0.005(4)
C22 0.041(4) 0.033(4) 0.032(4) 0.002(3) -0.002(3) 0.007(4)
C23 0.034(4) 0.024(4) 0.030(4) 0.003(3) 0.000(3) 0.000(3)
C24 0.031(4) 0.032(4) 0.030(4) 0.005(3) 0.007(3) -0.003(3)
C25 0.047(5) 0.036(4) 0.031(4) 0.003(3) 0.006(4) 0.002(4)
N26 0.032(3) 0.023(3) 0.012(3) -0.001(2) 0.002(2) -0.005(3)
C27 0.035(4) 0.021(4) 0.030(4) -0.001(3) -0.002(3) -0.011(3)
C28 0.044(4) 0.021(4) 0.022(4) 0.001(3) 0.005(3) 0.006(3)
C29 0.054(5) 0.039(4) 0.023(4) 0.003(3) 0.013(4) -0.008(4)
C30 0.063(6) 0.037(5) 0.033(4) 0.007(4) -0.003(4) -0.027(4)
C31 0.048(5) 0.022(4) 0.055(5) 0.003(4) 0.000(4) 0.015(4)
C32 0.056(5) 0.042(5) 0.027(4) -0.002(3) 0.003(4) 0.002(4)
C41 0.022(3) 0.032(4) 0.014(3) 0.006(3) 0.006(3) 0.000(3)
C42 0.028(4) 0.017(3) 0.024(3) 0.002(3) 0.011(3) -0.002(3)
C43 0.024(4) 0.038(4) 0.017(3) -0.004(3) 0.007(3) -0.006(3)
C44 0.043(5) 0.035(4) 0.038(4) 0.011(3) 0.025(4) -0.003(4)
C45 0.044(5) 0.025(4) 0.064(6) 0.007(4) 0.026(4) -0.001(4)
C46 0.047(5) 0.034(4) 0.034(4) -0.008(3) 0.020(4) 0.001(4)
C411 0.020(3) 0.042(4) 0.008(3) 0.001(3) -0.002(3) 0.008(3)
O412 0.044(3) 0.046(3) 0.029(3) 0.003(2) 0.020(2) 0.004(3)
O413 0.060(4) 0.049(3) 0.048(3) 0.019(3) 0.036(3) 0.009(3)
O432 0.066(4) 0.049(4) 0.055(4) -0.018(3) 0.035(3) 0.000(3)
C431 0.038(4) 0.043(4) 0.012(3) -0.009(3) 0.012(3) -0.003(4)
O433 0.061(4) 0.067(4) 0.031(3) 0.003(3) 0.031(3) 0.002(3)
S500 0.149(4) 0.097(3) 0.092(3) 0.004(2) 0.041(3) 0.030(3)
O501 0.225(14) 0.147(10) 0.108(8) 0.029(7) 0.093(9) 0.007(10)
C502 0.115(11) 0.098(10) 0.067(8) -0.008(7) 0.027(7) 0.004(9)
C503 0.40(3) 0.101(11) 0.044(7) 0.013(7) 0.085(12) 0.131(16)
S600 0.079(2) 0.123(3) 0.098(3) 0.040(2) 0.034(2) 0.004(2)
O601 0.090(7) 0.136(9) 0.125(8) 0.045(7) 0.044(6) 0.011(6)
C602 0.136(16) 0.25(3) 0.142(17) 0.011(17) 0.053(13) 0.064(17)
C603 0.122(14) 0.182(19) 0.144(15) 0.091(14) 0.016(12) 0.013(13)

loop_
_atom_type_symbol
_atom_type_description
_atom_type_scat_dispersion_real
_atom_type_scat_dispersion_imag
_atom_type_scat_source
C C 0.0033 0.0016 'International Tables Vol C Tables 4.2.6.8 and 6.1.1.4'
H H 0.0000 0.0000 'International Tables Vol C Tables 4.2.6.8 and 6.1.1.4'
N N 0.0061 0.0033 'International Tables Vol C Tables 4.2.6.8 and 6.1.1.4'
O O 0.0106 0.0060 'International Tables Vol C Tables 4.2.6.8 and 6.1.1.4'
Fe Fe 0.3463 0.8444 'International Tables Vol C Tables 4.2.6.8 and 6.1.1.4'
S S 0.1246 0.1234 'International Tables Vol C Tables 4.2.6.8 and 6.1.1.4'

loop_
_geom_angle_atom_site_label_1
_geom_angle_atom_site_label_2
_geom_angle_atom_site_label_3
_geom_angle
_geom_angle_site_symmetry_1
_geom_angle_site_symmetry_3
_geom_angle_publ_flag
C11 Fe C29 154.7(3) . 3_676 ?
C11 Fe C28 120.4(3) . 3_676 ?
C29 Fe C28 41.3(3) 3_676 3_676 ?
C11 Fe C32 110.1(3) . 3_676 ?
C29 Fe C32 67.5(3) 3_676 3_676 ?
C28 Fe C32 39.4(3) 3_676 3_676 ?
C11 Fe C12 40.6(3) . . ?
C29 Fe C12 119.7(3) 3_676 . ?
C28 Fe C12 108.9(3) 3_676 . ?
C32 Fe C12 128.4(3) 3_676 . ?
C11 Fe C14 68.7(3) . . ?
C29 Fe C14 125.2(3) 3_676 . ?
C28 Fe C14 164.3(3) 3_676 . ?
C32 Fe C14 153.7(3) 3_676 . ?
C12 Fe C14 68.8(3) . . ?
C11 Fe C13 68.0(3) . . ?
C29 Fe C13 107.5(3) 3_676 . ?
C28 Fe C13 127.6(3) 3_676 . ?
C32 Fe C13 165.0(3) 3_676 . ?
C12 Fe C13 40.5(3) . . ?
C14 Fe C13 40.8(3) . . ?
C11 Fe C15 40.6(3) . . ?
C29 Fe C15 162.9(3) 3_676 . ?
C28 Fe C15 154.4(3) 3_676 . ?
C32 Fe C15 121.2(4) 3_676 . ?
C12 Fe C15 68.2(3) . . ?
C14 Fe C15 40.5(3) . . ?
C13 Fe C15 67.8(3) . . ?
C11 Fe C31 127.8(3) . 3_676 ?
C29 Fe C31 68.0(4) 3_676 3_676 ?
C28 Fe C31 68.2(3) 3_676 3_676 ?
C32 Fe C31 40.7(3) 3_676 3_676 ?
C12 Fe C31 165.8(3) . 3_676 ?
C14 Fe C31 117.9(3) . 3_676 ?
C13 Fe C31 152.3(3) . 3_676 ?
C15 Fe C31 108.1(4) . 3_676 ?
C11 Fe C30 163.7(4) . 3_676 ?
C29 Fe C30 40.9(3) 3_676 3_676 ?
C28 Fe C30 68.9(3) 3_676 3_676 ?
C32 Fe C30 67.7(3) 3_676 3_676 ?
C12 Fe C30 153.4(3) . 3_676 ?
C14 Fe C30 105.8(3) . 3_676 ?
C13 Fe C30 118.5(3) . 3_676 ?
C15 Fe C30 125.5(3) . 3_676 ?
C31 Fe C30 40.0(4) 3_676 3_676 ?
C12 C11 C15 108.3(7) . . ?
C12 C11 Fe 70.0(4) . . ?
C15 C11 Fe 70.4(4) . . ?
C11 C12 C13 107.6(6) . . ?
C11 C12 C16 127.2(6) . . ?
C13 C12 C16 125.2(6) . . ?
C11 C12 Fe 69.4(4) . . ?
C13 C12 Fe 69.9(4) . . ?
C16 C12 Fe 127.8(4) . . ?
C12 C13 C14 108.8(6) . . ?
C12 C13 Fe 69.6(4) . . ?
C14 C13 Fe 69.7(4) . . ?
C15 C14 C13 106.7(7) . . ?
C15 C14 Fe 69.9(4) . . ?
C13 C14 Fe 69.5(4) . . ?
C14 C15 C11 108.5(7) . . ?
C14 C15 Fe 69.6(4) . . ?
C11 C15 Fe 69.0(4) . . ?
N17 C16 C12 110.2(5) . . ?
C16 N17 C18 114.1(5) . . ?
N17 C18 C19 113.5(5) . . ?
C20 C19 C24 118.1(6) . . ?
C20 C19 C18 120.1(6) . . ?
C24 C19 C18 121.4(6) . . ?
C19 C20 C21 121.0(7) . . ?
C22 C21 C20 118.1(7) . . ?
C21 C22 C23 122.3(7) . . ?
C24 C23 C22 116.7(7) . . ?
C24 C23 C25 121.1(6) . . ?
C22 C23 C25 122.0(6) . . ?
C23 C24 C19 123.7(7) . . ?
N26 C25 C23 112.9(6) . . ?
C25 N26 C27 110.7(5) . . ?
N26 C27 C28 110.7(6) . . ?
C32 C28 C29 107.1(7) . . ?
C32 C28 C27 126.5(7) . . ?
C29 C28 C27 126.4(7) . . ?
C32 C28 Fe 70.4(5) . 3_676 ?
C29 C28 Fe 69.2(4) . 3_676 ?
C27 C28 Fe 127.2(5) . 3_676 ?
C28 C29 C30 108.2(7) . . ?
C28 C29 Fe 69.5(4) . 3_676 ?
C30 C29 Fe 71.0(5) . 3_676 ?
C31 C30 C29 107.1(7) . . ?
C31 C30 Fe 69.6(4) . 3_676 ?
C29 C30 Fe 68.1(4) . 3_676 ?
C30 C31 C32 107.5(8) . . ?
C30 C31 Fe 70.4(5) . 3_676 ?
C32 C31 Fe 68.8(4) . 3_676 ?
C28 C32 C31 110.2(7) . . ?
C28 C32 Fe 70.2(5) . 3_676 ?
C31 C32 Fe 70.4(4) . 3_676 ?
C46 C41 C42 120.4(6) . . ?
C46 C41 C411 120.5(6) . . ?
C42 C41 C411 119.0(6) . . ?
C43 C42 C41 119.6(6) . . ?
C44 C43 C42 120.3(6) . . ?
C44 C43 C431 118.4(6) . . ?
C42 C43 C431 121.4(6) . . ?
C43 C44 C45 120.2(6) . . ?
C44 C45 C46 118.8(7) . . ?
C41 C46 C45 120.7(7) . . ?
O413 C411 O412 126.2(6) . . ?
O413 C411 C41 117.1(6) . . ?
O412 C411 C41 116.7(6) . . ?
O433 C431 O432 125.3(7) . . ?
O433 C431 C43 117.4(7) . . ?
O432 C431 C43 117.4(6) . . ?
O501 S500 C503 105.7(8) . . ?
O501 S500 C502 107.9(8) . . ?
C503 S500 C502 96.9(7) . . ?
O601 S600 C602 107.4(9) . . ?
O601 S600 C603 108.7(7) . . ?
C602 S600 C603 97.5(11) . . ?

loop_
_geom_bond_atom_site_label_1
_geom_bond_atom_site_label_2
_geom_bond_distance
_geom_bond_site_symmetry_2
_geom_bond_publ_flag
Fe C11 2.031(7) . ?
Fe C29 2.030(8) 3_676 ?
Fe C28 2.034(8) 3_676 ?
Fe C32 2.036(8) 3_676 ?
Fe C12 2.038(7) . ?
Fe C14 2.046(7) . ?
Fe C13 2.043(8) . ?
Fe C15 2.049(8) . ?
Fe C31 2.057(8) 3_676 ?
Fe C30 2.068(8) 3_676 ?
C11 C12 1.411(10) . ?
C11 C15 1.415(11) . ?
C12 C13 1.413(9) . ?
C12 C16 1.514(10) . ?
C13 C14 1.426(11) . ?
C14 C15 1.418(11) . ?
C16 N17 1.496(8) . ?
N17 C18 1.505(9) . ?
C18 C19 1.518(9) . ?
C19 C20 1.388(10) . ?
C19 C24 1.396(9) . ?
C20 C21 1.427(10) . ?
C21 C22 1.381(11) . ?
C22 C23 1.426(10) . ?
C23 C24 1.376(10) . ?
C23 C25 1.505(10) . ?
C25 N26 1.470(9) . ?
N26 C27 1.518(8) . ?
C27 C28 1.522(10) . ?
C28 C32 1.371(11) . ?
C28 C29 1.434(9) . ?
C28 Fe 2.034(8) 3_676 ?
C29 C30 1.432(12) . ?
C29 Fe 2.030(8) 3_676 ?
C30 C31 1.410(12) . ?
C30 Fe 2.068(8) 3_676 ?
C31 C32 1.425(11) . ?
C31 Fe 2.057(8) 3_676 ?
C32 Fe 2.036(8) 3_676 ?
C41 C46 1.349(10) . ?
C41 C42 1.415(9) . ?
C41 C411 1.540(9) . ?
C42 C43 1.386(9) . ?
C43 C44 1.401(10) . ?
C43 C431 1.526(9) . ?
C44 C45 1.388(11) . ?
C45 C46 1.433(10) . ?
C411 O413 1.259(9) . ?
C411 O412 1.266(8) . ?
O432 C431 1.270(9) . ?
C431 O433 1.242(8) . ?
S500 O501 1.468(11) . ?
S500 C503 1.668(19) . ?
S500 C502 1.772(13) . ?
S600 O601 1.476(9) . ?
S600 C602 1.65(2) . ?
S600 C603 1.779(15) . ?
